data_1563816
loop_
_publ_author_name
'Sun, Jiawei'
'Gu, Wei'
'Yang, He'
'Tang, Wenjun'

_publ_section_title
;
 Enantioselective Total Synthesis of Parnafungin A1 and
 10a-epi-Hirtusneanine
;
_journal_name_full 'Chemical Science'
_journal_paper_doi 10.1039/D1SC02919C
_journal_year 2021
_chemical_formula_moiety 'C18 H20 O8'
_chemical_formula_sum 'C18 H20 O8'
_chemical_formula_weight 364.355
_space_group_crystal_system monoclinic
_space_group_IT_number 14
_space_group_name_Hall '-P 2ybc'
_space_group_name_H-M_alt 'P 1 21/c 1'
_symmetry_Int_Tables_number 14
_atom_sites_solution_primary iterative
_audit_creation_date 2021-01-31
_audit_creation_method
;
Olex2 1.3
(compiled 2020.07.31 svn.rc2a77460 for OlexSys, GUI svn.r6145)
;
_audit_update_record
;
2021-03-05 deposited with the CCDC.	2021-06-30 downloaded from the CCDC.
;
_cell_angle_alpha 90
_cell_angle_beta 104.300(1)
_cell_angle_gamma 90
_cell_formula_units_Z 4
_cell_length_a 8.2810(4)
_cell_length_b 26.6332(13)
_cell_length_c 8.0706(4)
_cell_measurement_reflns_used 9560
_cell_measurement_temperature 293(2)
_cell_measurement_theta_max 70.33
_cell_measurement_theta_min 3.32
_cell_volume 1724.82(15)
_computing_cell_refinement 'SAINT v8.37A (Bruker, 2015)'
_computing_data_collection 'Bruker APEX2'
_computing_data_reduction 'SAINT v8.37A (Bruker, 2015)'
_computing_molecular_graphics 'Olex2 1.3 (Dolomanov et al., 2009)'
_computing_publication_material 'Olex2 1.3 (Dolomanov et al., 2009)'
_computing_structure_refinement 'olex2.refine 1.3 (Bourhis et al., 2015)'
_computing_structure_solution 'olex2.solve 1.3 (Bourhis et al., 2015)'
_diffrn_ambient_temperature 293.4
_diffrn_measured_fraction_theta_full 0.9781
_diffrn_measured_fraction_theta_max 0.9781
_diffrn_measurement_device_type 'Bruker APEX-II CCD'
_diffrn_measurement_method '\f and \w scans'
_diffrn_radiation_type 'Cu K\a'
_diffrn_radiation_wavelength 1.54178
_diffrn_reflns_av_R_equivalents 0.0533
_diffrn_reflns_av_unetI/netI 0.0327
_diffrn_reflns_Laue_measured_fraction_full 0.9781
_diffrn_reflns_Laue_measured_fraction_max 0.9781
_diffrn_reflns_limit_h_max 10
_diffrn_reflns_limit_h_min -10
_diffrn_reflns_limit_k_max 32
_diffrn_reflns_limit_k_min -32
_diffrn_reflns_limit_l_max 9
_diffrn_reflns_limit_l_min -9
_diffrn_reflns_number 23450
_diffrn_reflns_point_group_measured_fraction_full 0.9781
_diffrn_reflns_point_group_measured_fraction_max 0.9781
_diffrn_reflns_theta_full 65.4999
_diffrn_reflns_theta_max 65.50
_diffrn_reflns_theta_min 3.32
_diffrn_standards_number 0
_exptl_absorpt_coefficient_mu 0.942
_exptl_absorpt_correction_T_max 0.7533
_exptl_absorpt_correction_T_min 0.5945
_exptl_absorpt_correction_type none
_exptl_absorpt_process_details
;
SADABS-2016/2 (Bruker,2016/2) was used for absorption correction.
wR2(int) was 0.1397 before and 0.0875 after correction.
The Ratio of minimum to maximum transmission is 0.7892.
The \l/2 correction factor is Not present.
;
_exptl_crystal_colour colorless
_exptl_crystal_density_diffrn 1.403
_exptl_crystal_description prismatic
_exptl_crystal_F_000 770.980
_exptl_crystal_size_max 0.2
_exptl_crystal_size_mid 0.15
_exptl_crystal_size_min 0.11
_refine_diff_density_max 0.3883
_refine_diff_density_min -0.4083
_refine_diff_density_rms 0.0860
_refine_ls_d_res_high 0.8472
_refine_ls_d_res_low 13.3166
_refine_ls_extinction_expression Fc^*^=kFc[1+0.001xFc^2^\l^3^/sin(2\q)]^-1/4^
_refine_ls_goodness_of_fit_ref 1.2020
_refine_ls_hydrogen_treatment constr
_refine_ls_matrix_type full
_refine_ls_number_constraints 33
_refine_ls_number_parameters 244
_refine_ls_number_reflns 2904
_refine_ls_number_restraints 0
_refine_ls_restrained_S_all 1.2020
_refine_ls_R_factor_all 0.0926
_refine_ls_R_factor_gt 0.0907
_refine_ls_shift/su_max 17.3621
_refine_ls_shift/su_mean 0.5147
_refine_ls_structure_factor_coef Fsqd
_refine_ls_weighting_details 'w=1/[\s^2^(Fo^2^)+(0.1101P)^2^+3.7995P] where P=(Fo^2^+2Fc^2^)/3'
_refine_ls_weighting_scheme calc
_refine_ls_wR_factor_gt 0.2789
_refine_ls_wR_factor_ref 0.2800
_reflns_Friedel_coverage 0.0
_reflns_limit_h_max 9
_reflns_limit_h_min -9
_reflns_limit_k_max 31
_reflns_limit_k_min 0
_reflns_limit_l_max 9
_reflns_limit_l_min 0
_reflns_number_gt 2746
_reflns_number_total 2904
_reflns_threshold_expression I>=2u(I)
_cod_data_source_file d1sc02919c2.cif
_cod_data_source_block d8v20639
_cod_database_code 1563816
_olex2_refinement_description
;
1. Twinned data refinement
 Scales: 0.9980(5)
 0.0020(5)
2. Fixed Uiso
 At 1.2 times of:
  All C(H) groups, All C(H,H) groups
 At 1.5 times of:
  All C(H,H,H) groups, All O(H) groups
3.a Ternary CH refined with riding coordinates:
 C10(H10), C11(H11), C12(H12)
3.b Secondary CH2 refined with riding coordinates:
 C18(H18a,H18b)
3.c Aromatic/amide H refined with riding coordinates:
 C2(H2), C4(H4a)
3.d Idealised Me refined as rotating group:
 C15(H15a,H15b,H15c), C16(H16a,H16b,H16c), C17(H17a,H17b,H17c)
3.e Idealised tetrahedral OH refined as rotating group:
 O1(H1), O4(H4), O5(H5), O6(H6)
;
_olex2_submission_special_instructions 'No special instructions were received'

loop_
_space_group_symop_id
_space_group_symop_operation_xyz
1 x,y,z
2 -x,y+1/2,-z+1/2
3 -x,-y,-z
4 x,-y-1/2,z-1/2

loop_
_atom_site_label
_atom_site_type_symbol
_atom_site_fract_x
_atom_site_fract_y
_atom_site_fract_z
_atom_site_U_iso_or_equiv
_atom_site_adp_type
_atom_site_occupancy
_atom_site_refinement_flags_posn
O1 O -0.1150(4) 0.57235(13) 0.3810(6) 0.0661(12) Uani 1.000000 .
H1 H -0.0556(10) 0.5487(8) 0.423(9) 0.0991(17) Uiso 1.000000 GR
O2 O 0.1684(4) 0.52806(11) 0.5383(5) 0.0557(10) Uani 1.000000 .
O3 O 0.4056(3) 0.66248(11) 0.5385(4) 0.0427(8) Uani 1.000000 .
O4 O 0.4562(4) 0.49080(11) 0.6852(5) 0.0573(10) Uani 1.000000 .
H4 H 0.3561(19) 0.49042(12) 0.639(8) 0.0859(15) Uiso 1.000000 GR
O5 O 0.7047(4) 0.68389(12) 0.7890(4) 0.0518(9) Uani 1.000000 .
H5 H 0.699(8) 0.7039(5) 0.7106(4) 0.0776(14) Uiso 1.000000 GR
O6 O -0.2431(4) 0.73905(13) 0.0924(5) 0.0564(10) Uani 1.000000 .
H6 H -0.2786(6) 0.7626(16) 0.139(7) 0.0847(15) Uiso 1.000000 GR
O7 O 0.3118(6) 0.68826(15) 0.8206(6) 0.0786(14) Uani 1.000000 .
O8 O 0.4552(5) 0.62643(14) 0.9735(4) 0.0607(10) Uani 1.000000 .
C1 C -0.0194(5) 0.61319(16) 0.3772(6) 0.0435(11) Uani 1.000000 .
C2 C -0.0924(6) 0.65393(17) 0.2818(6) 0.0466(11) Uani 1.000000 .
H2 H -0.2054(6) 0.65337(17) 0.2276(6) 0.0559(14) Uiso 1.000000 R
C3 C 0.0033(6) 0.69582(16) 0.2670(5) 0.0413(10) Uani 1.000000 .
C4 C 0.1688(5) 0.69874(15) 0.3569(5) 0.0381(10) Uani 1.000000 .
H4a H 0.2316(5) 0.72722(15) 0.3494(5) 0.0458(12) Uiso 1.000000 R
C5 C 0.2389(5) 0.65873(15) 0.4579(5) 0.0360(10) Uani 1.000000 .
C6 C 0.1506(5) 0.61448(15) 0.4679(5) 0.0377(10) Uani 1.000000 .
C7 C 0.2363(6) 0.57093(15) 0.5546(5) 0.0411(10) Uani 1.000000 .
C8 C 0.4067(5) 0.57789(15) 0.6494(5) 0.0375(10) Uani 1.000000 .
C9 C 0.5090(6) 0.53809(16) 0.7064(6) 0.0437(11) Uani 1.000000 .
C10 C 0.6912(6) 0.54228(18) 0.7931(7) 0.0526(12) Uani 1.000000 .
H10 H 0.7531(6) 0.53056(18) 0.7115(7) 0.0632(15) Uiso 1.000000 R
C11 C 0.7503(5) 0.59591(17) 0.8450(6) 0.0444(11) Uani 1.000000 .
H11 H 0.7298(5) 0.60266(17) 0.9574(6) 0.0533(13) Uiso 1.000000 R
C12 C 0.6562(5) 0.63527(16) 0.7204(5) 0.0397(10) Uani 1.000000 .
H12 H 0.6883(5) 0.63188(16) 0.6119(5) 0.0476(12) Uiso 1.000000 R
C13 C 0.4658(5) 0.63089(15) 0.6848(5) 0.0361(10) Uani 1.000000 .
C14 C 0.4014(5) 0.65282(16) 0.8334(6) 0.0419(11) Uani 1.000000 .
C15 C 0.4055(9) 0.6427(3) 1.1252(8) 0.087(2) Uani 1.000000 .
H15a H 0.2865(10) 0.646(2) 1.099(2) 0.130(3) Uiso 1.000000 GR
H15b H 0.440(6) 0.6183(10) 1.214(2) 0.130(3) Uiso 1.000000 GR
H15c H 0.457(6) 0.6744(10) 1.163(4) 0.130(3) Uiso 1.000000 GR
C16 C 0.7371(9) 0.5072(3) 0.9502(12) 0.105(3) Uani 1.000000 .
H16a H 0.659(5) 0.5120(18) 1.020(5) 0.158(5) Uiso 1.000000 GR
H16b H 0.733(8) 0.4729(3) 0.9126(12) 0.158(5) Uiso 1.000000 GR
H16c H 0.848(3) 0.5148(18) 1.016(5) 0.158(5) Uiso 1.000000 GR
C17 C 0.9389(6) 0.6017(2) 0.8612(8) 0.0650(15) Uani 1.000000 .
H17a H 0.9994(6) 0.5807(13) 0.952(4) 0.097(2) Uiso 1.000000 GR
H17b H 0.9639(10) 0.5918(16) 0.756(2) 0.097(2) Uiso 1.000000 GR
H17c H 0.9707(12) 0.6360(4) 0.886(6) 0.097(2) Uiso 1.000000 GR
C18 C -0.0652(6) 0.73816(18) 0.1460(7) 0.0510(12) Uani 1.000000 .
H18a H -0.0210(6) 0.73533(18) 0.0458(7) 0.0612(15) Uiso 1.000000 R
H18b H -0.0267(6) 0.76978(18) 0.2015(7) 0.0612(15) Uiso 1.000000 R

loop_
_atom_site_aniso_label
_atom_site_aniso_U_11
_atom_site_aniso_U_22
_atom_site_aniso_U_33
_atom_site_aniso_U_12
_atom_site_aniso_U_13
_atom_site_aniso_U_23
O1 0.0480(19) 0.045(2) 0.092(3) -0.0183(15) -0.0080(18) 0.0146(18)
O2 0.056(2) 0.0304(16) 0.072(2) -0.0102(14) -0.0010(16) 0.0050(15)
O3 0.0379(16) 0.0361(16) 0.0491(18) -0.0065(12) 0.0011(13) 0.0090(13)
O4 0.061(2) 0.0314(17) 0.072(2) 0.0024(14) 0.0035(18) 0.0015(15)
O5 0.0501(18) 0.0424(18) 0.0542(19) -0.0130(14) -0.0035(15) 0.0048(14)
O6 0.051(2) 0.051(2) 0.057(2) 0.0125(15) -0.0038(16) -0.0059(16)
O7 0.096(3) 0.061(2) 0.081(3) 0.034(2) 0.025(2) -0.011(2)
O8 0.068(2) 0.073(2) 0.0465(19) 0.0145(18) 0.0239(17) 0.0023(17)
C1 0.041(2) 0.037(2) 0.048(2) -0.0074(18) 0.0032(19) 0.0024(18)
C2 0.041(2) 0.043(2) 0.048(2) -0.0032(19) -0.0037(19) 0.0014(19)
C3 0.049(2) 0.035(2) 0.037(2) 0.0040(18) 0.0071(18) -0.0022(17)
C4 0.041(2) 0.032(2) 0.041(2) -0.0006(16) 0.0097(17) -0.0007(17)
C5 0.037(2) 0.034(2) 0.035(2) -0.0034(16) 0.0047(16) -0.0029(16)
C6 0.039(2) 0.033(2) 0.038(2) -0.0043(17) 0.0036(17) -0.0006(17)
C7 0.048(2) 0.032(2) 0.041(2) -0.0058(17) 0.0064(18) -0.0009(17)
C8 0.039(2) 0.031(2) 0.041(2) -0.0026(16) 0.0071(17) -0.0010(16)
C9 0.049(2) 0.033(2) 0.048(2) 0.0018(18) 0.009(2) -0.0011(18)
C10 0.043(2) 0.044(3) 0.069(3) 0.007(2) 0.009(2) -0.001(2)
C11 0.038(2) 0.045(2) 0.049(2) 0.0030(18) 0.0073(18) -0.0001(19)
C12 0.037(2) 0.040(2) 0.041(2) -0.0074(17) 0.0088(17) -0.0027(18)
C13 0.038(2) 0.030(2) 0.038(2) 0.0022(16) 0.0052(16) 0.0007(16)
C14 0.039(2) 0.034(2) 0.050(3) -0.0023(18) 0.0078(19) -0.0084(19)
C15 0.081(4) 0.130(6) 0.057(3) 0.002(4) 0.033(3) -0.027(4)
C16 0.073(4) 0.069(4) 0.144(7) -0.004(3) -0.030(4) 0.049(4)
C17 0.042(3) 0.071(4) 0.077(4) 0.009(2) 0.006(2) 0.005(3)
C18 0.049(3) 0.044(2) 0.053(3) 0.008(2) 0.001(2) 0.005(2)

loop_
_atom_type_symbol
_atom_type_scat_dispersion_real
_atom_type_scat_dispersion_imag
_atom_type_scat_Cromer_Mann_a1
_atom_type_scat_Cromer_Mann_a2
_atom_type_scat_Cromer_Mann_a3
_atom_type_scat_Cromer_Mann_a4
_atom_type_scat_Cromer_Mann_b1
_atom_type_scat_Cromer_Mann_b2
_atom_type_scat_Cromer_Mann_b3
_atom_type_scat_Cromer_Mann_b4
_atom_type_scat_Cromer_Mann_c
_atom_type_scat_source
_atom_type_scat_dispersion_source
H 0.00000 0.00000 0.49300 0.32291 0.14019 0.04081 10.51090 26.12570 3.14236 57.79970 0.0030380000826 'International Tables Volume C Table 6.1.1.4 (pp. 500-502)' 'Henke, Gullikson and Davis, At. Data and Nucl. Data Tables, 1993, 54, 2'
C 0.01920 0.00962 2.31000 1.02000 1.58860 0.86500 20.84390 10.20750 0.56870 51.65120 0.215599998832 'International Tables Volume C Table 6.1.1.4 (pp. 500-502)' 'Henke, Gullikson and Davis, At. Data and Nucl. Data Tables, 1993, 54, 2'
O 0.05239 0.03376 3.04850 2.28680 1.54630 0.86700 13.27710 5.70110 0.32390 32.90890 0.250800013542 'International Tables Volume C Table 6.1.1.4 (pp. 500-502)' 'Henke, Gullikson and Davis, At. Data and Nucl. Data Tables, 1993, 54, 2'

loop_
_geom_angle_atom_site_label_1
_geom_angle_atom_site_label_2
_geom_angle_atom_site_label_3
_geom_angle
_geom_angle_site_symmetry_1
_geom_angle_site_symmetry_3
_geom_angle_publ_flag
C1 O1 H1 109.5 . . ?
C13 O3 C5 116.8(3) . . ?
C9 O4 H4 109.5 . . ?
C12 O5 H5 109.5 . . ?
H6 H5 O5 161(4) 4_676 . ?
C18 O6 H6 109.5 . . ?
O6 H6 H5 169(3) . 4_475 ?
C15 O8 C14 117.4(4) . . ?
C2 C1 O1 117.9(4) . . ?
C6 C1 O1 121.4(4) . . ?
C6 C1 C2 120.7(4) . . ?
H2 C2 C1 120.1(3) . . ?
C3 C2 C1 119.9(4) . . ?
C3 C2 H2 120.1(3) . . ?
C4 C3 C2 120.7(4) . . ?
C18 C3 C2 121.6(4) . . ?
C18 C3 C4 117.6(4) . . ?
H4a C4 C3 120.5(2) . . ?
C5 C4 C3 118.9(4) . . ?
C5 C4 H4a 120.5(2) . . ?
C4 C5 O3 116.7(3) . . ?
C6 C5 O3 120.7(4) . . ?
C6 C5 C4 122.4(4) . . ?
C5 C6 C1 117.2(4) . . ?
C7 C6 C1 122.4(4) . . ?
C7 C6 C5 120.1(4) . . ?
C6 C7 O2 121.4(4) . . ?
C8 C7 O2 121.5(4) . . ?
C8 C7 C6 116.9(4) . . ?
C9 C8 C7 121.6(4) . . ?
C13 C8 C7 116.9(4) . . ?
C13 C8 C9 121.4(4) . . ?
C8 C9 O4 122.3(4) . . ?
C10 C9 O4 113.0(4) . . ?
C10 C9 C8 124.6(4) . . ?
H10 C10 C9 107.2(3) . . ?
C11 C10 C9 114.4(4) . . ?
C11 C10 H10 107.2(3) . . ?
C16 C10 C9 110.6(4) . . ?
C16 C10 H10 107.2(4) . . ?
C16 C10 C11 110.0(5) . . ?
H11 C11 C10 107.9(3) . . ?
C12 C11 C10 112.5(4) . . ?
C12 C11 H11 107.9(2) . . ?
C17 C11 C10 111.3(4) . . ?
C17 C11 H11 107.9(3) . . ?
C17 C11 C12 109.2(4) . . ?
C11 C12 O5 108.6(3) . . ?
H12 C12 O5 108.6(2) . . ?
H12 C12 C11 108.6(2) . . ?
C13 C12 O5 108.6(3) . . ?
C13 C12 C11 113.8(3) . . ?
C13 C12 H12 108.6(2) . . ?
C8 C13 O3 111.4(3) . . ?
C12 C13 O3 103.9(3) . . ?
C12 C13 C8 112.3(3) . . ?
C14 C13 O3 107.5(3) . . ?
C14 C13 C8 110.2(3) . . ?
C14 C13 C12 111.2(3) . . ?
O8 C14 O7 124.9(5) . . ?
C13 C14 O7 124.1(4) . . ?
C13 C14 O8 111.0(3) . . ?
H15a C15 O8 109.5 . . ?
H15b C15 O8 109.5 . . ?
H15b C15 H15a 109.5 . . ?
H15c C15 O8 109.5 . . ?
H15c C15 H15a 109.5 . . ?
H15c C15 H15b 109.5 . . ?
H16a C16 C10 109.5 . . ?
H16b C16 C10 109.5 . . ?
H16b C16 H16a 109.5 . . ?
H16c C16 C10 109.5 . . ?
H16c C16 H16a 109.5 . . ?
H16c C16 H16b 109.5 . . ?
H17a C17 C11 109.5 . . ?
H17b C17 C11 109.5 . . ?
H17b C17 H17a 109.5 . . ?
H17c C17 C11 109.5 . . ?
H17c C17 H17a 109.5 . . ?
H17c C17 H17b 109.5 . . ?
C3 C18 O6 113.8(4) . . ?
H18a C18 O6 108.8(3) . . ?
H18a C18 C3 108.8(3) . . ?
H18b C18 O6 108.8(2) . . ?
H18b C18 C3 108.8(2) . . ?
H18b C18 H18a 107.7 . . ?

loop_
_geom_bond_atom_site_label_1
_geom_bond_atom_site_label_2
_geom_bond_distance
_geom_bond_site_symmetry_2
_geom_bond_publ_flag
O1 H1 0.8200 . ?
O1 C1 1.350(5) . ?
O2 C7 1.265(5) . ?
O3 C5 1.377(5) . ?
O3 C13 1.435(5) . ?
O4 H4 0.8200 . ?
O4 C9 1.330(5) . ?
O5 H5 0.8200 . ?
O5 C12 1.427(5) . ?
H5 H6 1.105(9) 4_676 ?
O6 H6 0.8200 . ?
O6 C18 1.429(6) . ?
O7 C14 1.189(6) . ?
O8 C14 1.312(6) . ?
O8 C15 1.451(6) . ?
C1 C2 1.380(6) . ?
C1 C6 1.417(6) . ?
C2 H2 0.9300 . ?
C2 C3 1.391(6) . ?
C3 C4 1.385(6) . ?
C3 C18 1.508(6) . ?
C4 H4a 0.9300 . ?
C4 C5 1.379(6) . ?
C5 C6 1.400(6) . ?
C6 C7 1.447(6) . ?
C7 C8 1.441(6) . ?
C8 C9 1.364(6) . ?
C8 C13 1.498(5) . ?
C9 C10 1.502(6) . ?
C10 H10 0.9800 . ?
C10 C11 1.534(6) . ?
C10 C16 1.545(8) . ?
C11 H11 0.9800 . ?
C11 C12 1.527(6) . ?
C11 C17 1.542(6) . ?
C12 H12 0.9800 . ?
C12 C13 1.536(6) . ?
C13 C14 1.542(6) . ?
C15 H15a 0.9600 . ?
C15 H15b 0.9600 . ?
C15 H15c 0.9600 . ?
C16 H16a 0.9600 . ?
C16 H16b 0.9600 . ?
C16 H16c 0.9600 . ?
C17 H17a 0.9600 . ?
C17 H17b 0.9600 . ?
C17 H17c 0.9600 . ?
C18 H18a 0.9700 . ?
C18 H18b 0.9700 . ?

loop_
_geom_torsion_atom_site_label_1
_geom_torsion_atom_site_label_2
_geom_torsion_atom_site_label_3
_geom_torsion_atom_site_label_4
_geom_torsion
_geom_torsion_site_symmetry_1
_geom_torsion_site_symmetry_2
_geom_torsion_site_symmetry_3
_geom_torsion_site_symmetry_4
_geom_torsion_publ_flag
O1 C1 C2 C3 -176.7(4) . . . . ?
O1 C1 C6 C5 -179.2(5) . . . . ?
O1 C1 C6 C7 6.6(6) . . . . ?
O2 C7 C6 C1 7.7(5) . . . . ?
O2 C7 C6 C5 -166.4(4) . . . . ?
O2 C7 C8 C9 8.9(5) . . . . ?
O2 C7 C8 C13 -170.3(4) . . . . ?
O3 C5 C4 C3 177.1(4) . . . . ?
O3 C5 C6 C1 -178.2(4) . . . . ?
O3 C5 C6 C7 -3.9(5) . . . . ?
O3 C13 C8 C7 -41.4(4) . . . . ?
O3 C13 C8 C9 139.4(4) . . . . ?
O3 C13 C12 O5 72.1(3) . . . . ?
O3 C13 C12 C11 -166.8(3) . . . . ?
O3 C13 C14 O7 3.2(4) . . . . ?
O3 C13 C14 O8 -178.5(3) . . . . ?
O4 C9 C8 C7 -3.2(6) . . . . ?
O4 C9 C8 C13 175.9(4) . . . . ?
O4 C9 C10 C11 -170.9(4) . . . . ?
O4 C9 C10 C16 -46.0(6) . . . . ?
O5 C12 C11 C10 173.1(4) . . . . ?
O5 C12 C11 C17 -62.8(4) . . . . ?
O5 C12 C13 C8 -167.3(3) . . . . ?
O5 C12 C13 C14 -43.3(4) . . . . ?
O6 C18 C3 C2 18.5(5) . . . . ?
O6 C18 C3 C4 -164.9(4) . . . . ?
O7 C14 O8 C15 -2.0(7) . . . . ?
O7 C14 C13 C8 -118.4(5) . . . . ?
O7 C14 C13 C12 116.4(5) . . . . ?
O8 C14 C13 C8 59.9(4) . . . . ?
O8 C14 C13 C12 -65.3(4) . . . . ?
C1 C2 C3 C4 -4.8(6) . . . . ?
C1 C2 C3 C18 171.8(4) . . . . ?
C1 C6 C5 C4 -3.7(5) . . . . ?
C1 C6 C7 C8 -177.0(4) . . . . ?
C2 C3 C4 C5 1.9(5) . . . . ?
C3 C4 C5 C6 2.4(5) . . . . ?
C4 C5 C6 C7 170.7(4) . . . . ?
C5 C6 C7 C8 9.0(5) . . . . ?
C6 C7 C8 C9 -166.5(4) . . . . ?
C6 C7 C8 C13 14.3(4) . . . . ?
C7 C8 C9 C10 174.7(4) . . . . ?
C7 C8 C13 C12 -157.5(4) . . . . ?
C7 C8 C13 C14 77.9(4) . . . . ?
C8 C9 C10 C11 11.1(5) . . . . ?
C8 C9 C10 C16 135.9(6) . . . . ?
C8 C13 C12 C11 -46.3(4) . . . . ?
C9 C10 C11 C12 -33.2(5) . . . . ?
C9 C10 C11 C17 -156.2(5) . . . . ?
C10 C11 C12 C13 52.0(4) . . . . ?
C11 C12 C13 C14 77.8(4) . . . . ?

loop_
_twin_individual_id
_twin_individual_mass_fraction_refined
1 0.9980(5)
2 0.0020(5)
